data_7708230
loop_
_publ_author_name
'Upadhyay, Aditya'
'Jha, Raushan Kumar'
'BATABYAL, MONOJIT'
'Dutta, Tanoy'
'Koner, Apurba Lal'
'Kumar, Sangit'

_publ_section_title
;
 Janus-Faced Oxidant and Antioxidant Profiles of Organo Diselenides
;
_journal_name_full 'Dalton Transactions'
_journal_paper_doi 10.1039/D1DT01565F
_journal_year 2021
_chemical_formula_sum 'C15 H14 N O2 Se'
_chemical_formula_weight 319.23
_space_group_crystal_system orthorhombic
_space_group_IT_number 43
_space_group_name_Hall 'F 2 -2d'
_space_group_name_H-M_alt 'F d d 2'
_atom_sites_solution_hydrogens geom
_audit_creation_method SHELXL-2018/3
_audit_update_record
;
2021-08-20 deposited with the CCDC.	2021-09-07 downloaded from the CCDC.
;
_cell_angle_alpha 90
_cell_angle_beta 90
_cell_angle_gamma 90
_cell_formula_units_Z 16
_cell_length_a 13.0710(4)
_cell_length_b 52.6293(18)
_cell_length_c 7.5310(2)
_cell_measurement_reflns_used 3785
_cell_measurement_temperature 293(2)
_cell_measurement_theta_max 25.61
_cell_measurement_theta_min 3.10
_cell_volume 5180.7(3)
_computing_cell_refinement 'Bruker SAINT'
_computing_data_collection 'Bruker APEX2'
_computing_data_reduction 'Bruker SAINT'
_computing_molecular_graphics 'Bruker SHELXTL'
_computing_publication_material 'Bruker SHELXTL'
_computing_structure_refinement 'SHELXL-2014 (Sheldrick 2014)'
_computing_structure_solution 'SHELXS-97 (Sheldrick 2008)'
_diffrn_ambient_temperature 293(2)
_diffrn_measured_fraction_theta_full 1.000
_diffrn_measured_fraction_theta_max 1.000
_diffrn_measurement_device_type 'Bruker APEX-II CCD'
_diffrn_measurement_method '\f and \w scans'
_diffrn_radiation_type MoK\a
_diffrn_radiation_wavelength 0.71073
_diffrn_reflns_av_R_equivalents 0.0496
_diffrn_reflns_av_unetI/netI 0.0646
_diffrn_reflns_Laue_measured_fraction_full 1.000
_diffrn_reflns_Laue_measured_fraction_max 1.000
_diffrn_reflns_limit_h_max 18
_diffrn_reflns_limit_h_min -18
_diffrn_reflns_limit_k_max 66
_diffrn_reflns_limit_k_min -74
_diffrn_reflns_limit_l_max 10
_diffrn_reflns_limit_l_min -10
_diffrn_reflns_number 13979
_diffrn_reflns_point_group_measured_fraction_full 0.957
_diffrn_reflns_point_group_measured_fraction_max 0.965
_diffrn_reflns_theta_full 25.242
_diffrn_reflns_theta_max 30.509
_diffrn_reflns_theta_min 1.548
_exptl_absorpt_coefficient_mu 2.896
_exptl_absorpt_correction_T_max 0.7466
_exptl_absorpt_correction_T_min 0.5577
_exptl_absorpt_correction_type multi-scan
_exptl_crystal_colour yellow
_exptl_crystal_density_diffrn 1.637
_exptl_crystal_description needle
_exptl_crystal_F_000 2576
_exptl_crystal_size_max 0.05
_exptl_crystal_size_mid 0.04
_exptl_crystal_size_min 0.01
_refine_diff_density_max 0.429
_refine_diff_density_min -0.443
_refine_diff_density_rms 0.078
_refine_ls_abs_structure_details
;
 Flack x determined using 1130 quotients [(I+)-(I-)]/[(I+)+(I-)]
 (Parsons, Flack and Wagner, Acta Cryst. B69 (2013) 249-259).
;
_refine_ls_abs_structure_Flack 0.010(10)
_refine_ls_extinction_method none
_refine_ls_goodness_of_fit_ref 0.963
_refine_ls_hydrogen_treatment constr
_refine_ls_matrix_type full
_refine_ls_number_parameters 174
_refine_ls_number_reflns 3823
_refine_ls_number_restraints 1
_refine_ls_restrained_S_all 0.962
_refine_ls_R_factor_all 0.0498
_refine_ls_R_factor_gt 0.0364
_refine_ls_shift/su_max 0.002
_refine_ls_shift/su_mean 0.000
_refine_ls_structure_factor_coef Fsqd
_refine_ls_weighting_details 'w=1/[\s^2^(Fo^2^)+(0.0257P)^2^] where P=(Fo^2^+2Fc^2^)/3'
_refine_ls_weighting_scheme calc
_refine_ls_wR_factor_gt 0.0623
_refine_ls_wR_factor_ref 0.0659
_reflns_Friedel_coverage 0.804
_reflns_Friedel_fraction_full 0.907
_reflns_Friedel_fraction_max 0.924
_reflns_number_gt 3160
_reflns_number_total 3823
_reflns_threshold_expression 'I > 2\s(I)'
_cod_data_source_file d1dt01565f3.cif
_cod_data_source_block shelx_CCDC3
_cod_depositor_comments
;
The following automatic conversions were performed:

data item '_exptl_absorpt_correction_type' value 'MULTI-SCAN' was
changed to 'multi-scan' in accordance with the
/home/data/users/saulius/crontab/automatic-downloads/rss-feeds/RSC/lib/dictionaries/cif_core.dic
dictionary named 'cif_core.dic' version 2.4.2 last updated on
2011-04-26.

Automatic conversion script
Id: cif_fix_values 7556 2019-12-06 15:28:31Z antanas 
;
_cod_database_code 7708230
_shelx_shelxl_version_number 2018/3
_shelx_space_group_comment
;
The symmetry employed for this shelxl refinement is uniquely defined
by the following loop, which should always be used as a source of
symmetry information in preference to the above space-group names.
They are only intended as comments.
;

loop_
_space_group_symop_operation_xyz
'x, y, z'
'-x, -y, z'
'-x+1/4, y+1/4, z+1/4'
'x+1/4, -y+1/4, z+1/4'
'x, y+1/2, z+1/2'
'-x, -y+1/2, z+1/2'
'-x+1/4, y+3/4, z+3/4'
'x+1/4, -y+3/4, z+3/4'
'x+1/2, y, z+1/2'
'-x+1/2, -y, z+1/2'
'-x+3/4, y+1/4, z+3/4'
'x+3/4, -y+1/4, z+3/4'
'x+1/2, y+1/2, z'
'-x+1/2, -y+1/2, z'
'-x+3/4, y+3/4, z+1/4'
'x+3/4, -y+3/4, z+1/4'

loop_
_atom_site_label
_atom_site_type_symbol
_atom_site_fract_x
_atom_site_fract_y
_atom_site_fract_z
_atom_site_U_iso_or_equiv
_atom_site_adp_type
_atom_site_occupancy
_atom_site_site_symmetry_order
_atom_site_calc_flag
_atom_site_refinement_flags_posn
_atom_site_refinement_flags_adp
_atom_site_refinement_flags_occupancy
_atom_site_disorder_assembly
_atom_site_disorder_group
Se1 Se 0.33657(2) 0.25565(2) 1.12929(8) 0.02479(10) Uani 1 1 d . . . . .
O1 O 0.3437(2) 0.31725(6) 0.9265(3) 0.0322(6) Uani 1 1 d . . . . .
H21 H 0.354217 0.301975 0.915166 0.048 Uiso 1 1 calc R U . . .
O2 O 0.2994(2) 0.36252(6) 0.2683(4) 0.0355(7) Uani 1 1 d . . . . .
N1 N 0.3697(2) 0.27452(6) 0.7553(4) 0.0219(6) Uani 1 1 d . . . . .
C01 C 0.3516(2) 0.28640(7) 0.6099(6) 0.0239(8) Uani 1 1 d . . . . .
H01 H 0.348127 0.277290 0.504281 0.029 Uiso 1 1 calc R U . . .
C1 C 0.3778(3) 0.23573(7) 0.9269(4) 0.0204(7) Uani 1 1 d . . . . .
C2 C 0.3963(3) 0.20968(8) 0.9443(5) 0.0238(8) Uani 1 1 d . . . . .
C3 C 0.4252(3) 0.19643(8) 0.7932(5) 0.0286(8) Uani 1 1 d . . . . .
H9 H 0.439971 0.179191 0.802579 0.034 Uiso 1 1 calc R U . . .
C4 C 0.4327(3) 0.20801(7) 0.6301(6) 0.0272(7) Uani 1 1 d . . . . .
H8 H 0.450509 0.198464 0.530812 0.033 Uiso 1 1 calc R U . . .
C5 C 0.4141(2) 0.23368(7) 0.6126(5) 0.0226(7) Uani 1 1 d . . . . .
H7 H 0.420115 0.241441 0.502184 0.027 Uiso 1 1 calc R U . . .
C6 C 0.3863(2) 0.24801(7) 0.7611(5) 0.0195(7) Uani 1 1 d . . . . .
C7 C 0.3362(2) 0.31376(7) 0.6062(6) 0.0225(7) Uani 1 1 d . . . . .
C8 C 0.3316(3) 0.32795(8) 0.7643(5) 0.0253(9) Uani 1 1 d . . . . .
C9 C 0.3130(3) 0.35392(8) 0.7551(6) 0.0321(9) Uani 1 1 d . . . . .
H6 H 0.307391 0.363331 0.859195 0.039 Uiso 1 1 calc R U . . .
C10 C 0.3026(3) 0.36590(8) 0.5927(5) 0.0310(9) Uani 1 1 d . . . . .
H5 H 0.291083 0.383325 0.588285 0.037 Uiso 1 1 calc R U . . .
C11 C 0.3093(3) 0.35205(8) 0.4358(5) 0.0271(9) Uani 1 1 d . . . . .
C12 C 0.2848(4) 0.38938(8) 0.2581(6) 0.0362(10) Uani 1 1 d . . . . .
H1 H 0.223566 0.393951 0.320971 0.054 Uiso 1 1 calc R U . . .
H3 H 0.278541 0.394365 0.135987 0.054 Uiso 1 1 calc R U . . .
H2 H 0.342310 0.397866 0.310582 0.054 Uiso 1 1 calc R U . . .
C13 C 0.3253(3) 0.32611(8) 0.4431(5) 0.0241(8) Uani 1 1 d . . . . .
H4 H 0.328871 0.316785 0.338428 0.029 Uiso 1 1 calc R U . . .
C14 C 0.3868(3) 0.19574(8) 1.1179(6) 0.0333(9) Uani 1 1 d . . . . .
H10 H 0.315919 0.194358 1.149741 0.050 Uiso 1 1 calc R U . . .
H11 H 0.422813 0.204910 1.208678 0.050 Uiso 1 1 calc R U . . .
H12 H 0.415687 0.179053 1.106079 0.050 Uiso 1 1 calc R U . . .

loop_
_atom_site_aniso_label
_atom_site_aniso_U_11
_atom_site_aniso_U_22
_atom_site_aniso_U_33
_atom_site_aniso_U_23
_atom_site_aniso_U_13
_atom_site_aniso_U_12
Se1 0.02572(15) 0.0345(2) 0.01415(13) -0.00257(15) -0.00243(14) -0.00055(15)
O1 0.0467(17) 0.0279(16) 0.0221(13) -0.0044(11) -0.0028(11) 0.0003(12)
O2 0.0558(18) 0.0226(16) 0.0281(14) 0.0053(11) -0.0047(14) 0.0068(13)
N1 0.0228(14) 0.0227(17) 0.0203(14) 0.0023(12) -0.0010(12) -0.0029(12)
C01 0.0249(16) 0.026(2) 0.0204(19) -0.0039(16) -0.0014(15) -0.0026(14)
C1 0.0199(16) 0.027(2) 0.0141(15) 0.0003(13) -0.0018(12) -0.0002(15)
C2 0.0207(17) 0.026(2) 0.0245(16) 0.0034(15) -0.0024(13) -0.0001(15)
C3 0.0296(19) 0.024(2) 0.032(2) 0.0034(17) 0.0013(15) 0.0010(16)
C4 0.0313(17) 0.028(2) 0.0225(16) -0.0024(18) 0.0016(18) 0.0009(15)
C5 0.0236(16) 0.0253(19) 0.0189(16) 0.0009(15) 0.0003(16) -0.0029(13)
C6 0.0171(15) 0.023(2) 0.0184(15) 0.0000(13) -0.0023(13) -0.0034(14)
C7 0.0217(14) 0.0212(18) 0.024(2) -0.0043(15) -0.0018(14) -0.0012(14)
C8 0.0248(18) 0.027(2) 0.024(2) 0.0015(16) -0.0026(15) -0.0013(16)
C9 0.036(2) 0.029(2) 0.032(2) -0.0092(18) -0.0003(18) -0.0003(18)
C10 0.0345(19) 0.021(2) 0.037(3) -0.0028(16) -0.0005(17) 0.0043(15)
C11 0.0242(18) 0.027(2) 0.030(2) 0.0023(16) -0.0012(15) 0.0006(16)
C12 0.045(2) 0.028(2) 0.036(2) 0.0047(18) -0.0026(19) 0.0069(18)
C13 0.0265(18) 0.025(2) 0.0206(18) -0.0004(15) -0.0018(14) -0.0003(15)
C14 0.0360(18) 0.039(2) 0.0250(19) 0.009(2) 0.0015(19) 0.0032(17)

loop_
_atom_type_symbol
_atom_type_description
_atom_type_scat_dispersion_real
_atom_type_scat_dispersion_imag
_atom_type_scat_source
C C 0.0033 0.0016 'International Tables Vol C Tables 4.2.6.8 and 6.1.1.4'
H H 0.0000 0.0000 'International Tables Vol C Tables 4.2.6.8 and 6.1.1.4'
N N 0.0061 0.0033 'International Tables Vol C Tables 4.2.6.8 and 6.1.1.4'
O O 0.0106 0.0060 'International Tables Vol C Tables 4.2.6.8 and 6.1.1.4'
Se Se -0.0929 2.2259 'International Tables Vol C Tables 4.2.6.8 and 6.1.1.4'

loop_
_geom_angle_atom_site_label_1
_geom_angle_atom_site_label_2
_geom_angle_atom_site_label_3
_geom_angle
_geom_angle_site_symmetry_1
_geom_angle_site_symmetry_3
_geom_angle_publ_flag
C1 Se1 Se1 97.61(10) . 14 ?
C8 O1 H21 109.5 . . ?
C11 O2 C12 117.1(3) . . ?
C01 N1 C6 122.4(3) . . ?
N1 C01 C7 121.6(4) . . ?
N1 C01 H01 119.2 . . ?
C7 C01 H01 119.2 . . ?
C2 C1 C6 121.2(3) . . ?
C2 C1 Se1 120.5(3) . . ?
C6 C1 Se1 118.2(3) . . ?
C3 C2 C1 117.6(3) . . ?
C3 C2 C14 119.3(3) . . ?
C1 C2 C14 123.1(3) . . ?
C4 C3 C2 122.0(4) . . ?
C4 C3 H9 119.0 . . ?
C2 C3 H9 119.0 . . ?
C3 C4 C5 120.4(4) . . ?
C3 C4 H8 119.8 . . ?
C5 C4 H8 119.8 . . ?
C4 C5 C6 119.9(3) . . ?
C4 C5 H7 120.0 . . ?
C6 C5 H7 120.0 . . ?
C5 C6 C1 118.8(3) . . ?
C5 C6 N1 123.3(3) . . ?
C1 C6 N1 117.9(3) . . ?
C13 C7 C8 119.5(3) . . ?
C13 C7 C01 119.5(4) . . ?
C8 C7 C01 121.0(4) . . ?
O1 C8 C9 118.3(4) . . ?
O1 C8 C7 122.5(4) . . ?
C9 C8 C7 119.2(4) . . ?
C10 C9 C8 120.6(4) . . ?
C10 C9 H6 119.7 . . ?
C8 C9 H6 119.7 . . ?
C9 C10 C11 120.4(4) . . ?
C9 C10 H5 119.8 . . ?
C11 C10 H5 119.8 . . ?
C13 C11 O2 116.4(3) . . ?
C13 C11 C10 119.6(4) . . ?
O2 C11 C10 124.1(4) . . ?
O2 C12 H1 109.5 . . ?
O2 C12 H3 109.5 . . ?
H1 C12 H3 109.5 . . ?
O2 C12 H2 109.5 . . ?
H1 C12 H2 109.5 . . ?
H3 C12 H2 109.5 . . ?
C11 C13 C7 120.7(4) . . ?
C11 C13 H4 119.7 . . ?
C7 C13 H4 119.7 . . ?
C2 C14 H10 109.5 . . ?
C2 C14 H11 109.5 . . ?
H10 C14 H11 109.5 . . ?
C2 C14 H12 109.5 . . ?
H10 C14 H12 109.5 . . ?
H11 C14 H12 109.5 . . ?

loop_
_geom_bond_atom_site_label_1
_geom_bond_atom_site_label_2
_geom_bond_distance
_geom_bond_site_symmetry_2
_geom_bond_publ_flag
Se1 C1 1.927(3) . ?
Se1 Se1 2.3399(7) 14 ?
O1 C8 1.354(4) . ?
O1 H21 0.8200 . ?
O2 C11 1.383(5) . ?
O2 C12 1.429(5) . ?
N1 C01 1.283(5) . ?
N1 C6 1.413(5) . ?
C01 C7 1.454(5) . ?
C01 H01 0.9300 . ?
C1 C2 1.398(5) . ?
C1 C6 1.411(5) . ?
C2 C3 1.387(5) . ?
C2 C14 1.504(5) . ?
C3 C4 1.375(6) . ?
C3 H9 0.9300 . ?
C4 C5 1.379(5) . ?
C4 H8 0.9300 . ?
C5 C6 1.397(5) . ?
C5 H7 0.9300 . ?
C7 C13 1.397(6) . ?
C7 C8 1.407(5) . ?
C8 C9 1.390(6) . ?
C9 C10 1.383(6) . ?
C9 H6 0.9300 . ?
C10 C11 1.391(5) . ?
C10 H5 0.9300 . ?
C11 C13 1.382(6) . ?
C12 H1 0.9600 . ?
C12 H3 0.9600 . ?
C12 H2 0.9600 . ?
C13 H4 0.9300 . ?
C14 H10 0.9600 . ?
C14 H11 0.9600 . ?
C14 H12 0.9600 . ?

loop_
_geom_hbond_atom_site_label_D
_geom_hbond_atom_site_label_H
_geom_hbond_atom_site_label_A
_geom_hbond_distance_DH
_geom_hbond_distance_HA
_geom_hbond_distance_DA
_geom_hbond_angle_DHA
_geom_hbond_site_symmetry_A
_geom_hbond_publ_flag
C5 H7 Se1 0.93 3.10 3.952(4) 152.3 1_554 yes
C5 H7 Se1 0.93 3.10 3.952(4) 152.3 1_554 yes
C5 H7 Se1 0.93 3.10 3.952(4) 152.3 1_554 yes

loop_
_geom_torsion_atom_site_label_1
_geom_torsion_atom_site_label_2
_geom_torsion_atom_site_label_3
_geom_torsion_atom_site_label_4
_geom_torsion
_geom_torsion_site_symmetry_1
_geom_torsion_site_symmetry_2
_geom_torsion_site_symmetry_3
_geom_torsion_site_symmetry_4
_geom_torsion_publ_flag
C6 N1 C01 C7 -179.0(3) . . . . ?
C6 C1 C2 C3 1.3(5) . . . . ?
Se1 C1 C2 C3 179.7(3) . . . . ?
C6 C1 C2 C14 -179.2(3) . . . . ?
Se1 C1 C2 C14 -0.8(5) . . . . ?
C1 C2 C3 C4 -2.0(5) . . . . ?
C14 C2 C3 C4 178.4(3) . . . . ?
C2 C3 C4 C5 1.8(5) . . . . ?
C3 C4 C5 C6 -0.7(5) . . . . ?
C4 C5 C6 C1 0.0(5) . . . . ?
C4 C5 C6 N1 177.6(3) . . . . ?
C2 C1 C6 C5 -0.3(5) . . . . ?
Se1 C1 C6 C5 -178.7(2) . . . . ?
C2 C1 C6 N1 -178.0(3) . . . . ?
Se1 C1 C6 N1 3.6(4) . . . . ?
C01 N1 C6 C5 19.4(5) . . . . ?
C01 N1 C6 C1 -163.0(3) . . . . ?
N1 C01 C7 C13 174.6(3) . . . . ?
N1 C01 C7 C8 -5.7(5) . . . . ?
C13 C7 C8 O1 -178.6(3) . . . . ?
C01 C7 C8 O1 1.7(5) . . . . ?
C13 C7 C8 C9 2.1(5) . . . . ?
C01 C7 C8 C9 -177.6(3) . . . . ?
O1 C8 C9 C10 178.4(3) . . . . ?
C7 C8 C9 C10 -2.3(6) . . . . ?
C8 C9 C10 C11 0.9(6) . . . . ?
C12 O2 C11 C13 -178.8(4) . . . . ?
C12 O2 C11 C10 2.1(6) . . . . ?
C9 C10 C11 C13 0.7(6) . . . . ?
C9 C10 C11 O2 179.7(4) . . . . ?
O2 C11 C13 C7 -180.0(3) . . . . ?
C10 C11 C13 C7 -0.9(6) . . . . ?
C8 C7 C13 C11 -0.5(5) . . . . ?
C01 C7 C13 C11 179.1(3) . . . . ?
